data_7027561
loop_
_publ_author_name
'Heard, Peter J.'
'King, Paul M.'
'Bain, Alex. D.'
'Hazendonk, Paul'
'Tocher, Derek A.'

_publ_section_title
;
 A detailed NMR study of the solution stereodynamics in
 tricarbonylrhenium(I) halide complexes of the non-racemic chiral ligand
 2,6-bis[(4R,5R)-dimethyl-1,3-dioxan-2-yl]pyridine (L1) and the molecular
 structure of fac-[ReBr(CO)3(L1)]&#x200A;&#x2020;
;
_journal_issue 24
_journal_name_full 'Journal of the Chemical Society, Dalton Transactions'
_journal_page_first 4495
_journal_paper_doi 10.1039/a904026i
_journal_year 1999
_chemical_formula_sum 'C18 H21 Br N O7 Re'
_chemical_formula_weight 629.47
_chemical_name_systematic
; 
 ? 
;
_space_group_IT_number 4
_symmetry_cell_setting monoclinic
_symmetry_space_group_name_Hall 'P 2yb'
_symmetry_space_group_name_H-M 'P 1 21 1'
_atom_sites_solution_hydrogens geom
_atom_sites_solution_primary direct
_atom_sites_solution_secondary difmap
_audit_creation_method SHELXL
_cell_angle_alpha 90.00
_cell_angle_beta 106.06(3)
_cell_angle_gamma 90.00
_cell_formula_units_Z 2
_cell_length_a 9.231(2)
_cell_length_b 11.296(2)
_cell_length_c 10.975(2)
_cell_measurement_reflns_used 30
_cell_measurement_temperature 293(2)
_cell_measurement_theta_max 13
_cell_measurement_theta_min 7
_cell_volume 1099.7(4)
_computing_cell_refinement 'Nicolet R3'
_computing_data_collection 'Nicolet R3'
_computing_data_reduction XDISK
_computing_molecular_graphics XP
_computing_publication_material CIFTAB
_computing_structure_refinement 'SHELXL-93 (Sheldrick, 1993)'
_computing_structure_solution 'SHELXS-86 (Sheldrick, 1990)'
_diffrn_ambient_temperature 293(2)
_diffrn_measurement_device 'Nicolet P3'
_diffrn_radiation_monochromator graphite
_diffrn_radiation_source 'normal-focus sealed tube'
_diffrn_radiation_type MoK\a
_diffrn_radiation_wavelength 0.71073
_diffrn_reflns_av_R_equivalents 0.0516
_diffrn_reflns_av_sigmaI/netI 0.0295
_diffrn_reflns_limit_h_max 11
_diffrn_reflns_limit_h_min 0
_diffrn_reflns_limit_k_max 13
_diffrn_reflns_limit_k_min -13
_diffrn_reflns_limit_l_max 12
_diffrn_reflns_limit_l_min -13
_diffrn_reflns_number 4083
_diffrn_reflns_theta_max 25.29
_diffrn_reflns_theta_min 2.56
_diffrn_standards_decay_% negligable
_diffrn_standards_interval_count 97
_diffrn_standards_number 3
_exptl_absorpt_coefficient_mu 7.378
_exptl_absorpt_correction_T_max 0.92
_exptl_absorpt_correction_T_min 0.19
_exptl_absorpt_correction_type psi-scan
_exptl_crystal_colour orange
_exptl_crystal_density_diffrn 1.901
_exptl_crystal_description block
_exptl_crystal_F_000 604
_exptl_crystal_size_max 0.78
_exptl_crystal_size_mid 0.72
_exptl_crystal_size_min 0.44
_refine_diff_density_max 0.999
_refine_diff_density_min -1.537
_refine_diff_density_rms 0.138
_refine_ls_abs_structure_details 'Flack H D (1983), Acta Cryst. A39, 876-881'
_refine_ls_abs_structure_Flack -0.07(2)
_refine_ls_extinction_method none
_refine_ls_goodness_of_fit_all 1.030
_refine_ls_goodness_of_fit_obs 0.996
_refine_ls_hydrogen_treatment 'fixed positions'
_refine_ls_matrix_type full
_refine_ls_number_parameters 253
_refine_ls_number_reflns 3826
_refine_ls_number_restraints 1
_refine_ls_restrained_S_all 1.075
_refine_ls_restrained_S_obs 0.996
_refine_ls_R_factor_all 0.0508
_refine_ls_R_factor_obs 0.0435
_refine_ls_shift/esd_max 0.000
_refine_ls_shift/esd_mean 0.000
_refine_ls_structure_factor_coef Fsqd
_refine_ls_weighting_details 'w=1/[\s^2^(Fo^2^)+(0.0666P)^2^+8.2712P] where P=(Fo^2^+2Fc^2^)/3'
_refine_ls_weighting_scheme calc
_refine_ls_wR_factor_all 0.1225
_refine_ls_wR_factor_obs 0.1082
_reflns_number_observed 3501
_reflns_number_total 3832
_reflns_observed_criterion >2sigma(I)
_cod_data_source_file 904026Isup1.cif
_cod_data_source_block str635
_cod_depositor_comments
;
The following automatic conversions were performed:

'_symmetry_cell_setting' value 'Monoclinic' changed to 'monoclinic'
according to /home/saulius/struct/CIF-dictionaries/cif_core.dic
dictionary named 'cif_core.dic' version 2.4.2 from
2011-04-26.

'_exptl_absorpt_correction_type' value 'Psi scan'
changed to 'psi-scan' according to
/home/saulius/struct/CIF-dictionaries/cif_core.dic dictionary named
'cif_core.dic' version 2.4.2 from 2011-04-26.

Automatic conversion script
Id: cif_fix_values 1891 2012-01-12 08:04:46Z andrius 

The following automatic conversions were performed:

'_refine_ls_weighting_scheme' value 'calc
w=1/[\s^2^(Fo^2^)+(0.0666P)^2^+8.2712P] where P=(Fo^2^+2Fc^2^)/3' was
changed to 'calc'. New tag '_refine_ls_weighting_details' was
created. The value of the new tag was set to
'w=1/[\s^2^(Fo^2^)+(0.0666P)^2^+8.2712P] where P=(Fo^2^+2Fc^2^)/3'.

Automatic conversion script
Id: cif_fix_values 3143 2015-03-26 13:38:13Z robertas 
;
_cod_original_sg_symbol_H-M P2(1)
_cod_database_code 7027561

loop_
_symmetry_equiv_pos_as_xyz
'x, y, z'
'-x, y+1/2, -z'

loop_
_atom_site_aniso_label
_atom_site_aniso_U_11
_atom_site_aniso_U_22
_atom_site_aniso_U_33
_atom_site_aniso_U_23
_atom_site_aniso_U_13
_atom_site_aniso_U_12
Re1 0.0355(2) 0.0412(2) 0.0372(2) -0.0012(3) 0.01133(14) -0.0002(3)
Br1 0.0723(10) 0.0933(11) 0.0523(8) -0.0182(8) 0.0267(7) 0.0049(9)
N1 0.041(5) 0.050(9) 0.032(4) -0.003(4) 0.011(4) -0.005(4)
O1 0.043(5) 0.043(4) 0.045(5) 0.006(4) 0.005(4) -0.002(4)
O2 0.053(5) 0.039(4) 0.071(6) 0.008(4) 0.002(5) 0.003(4)
O3 0.049(5) 0.069(6) 0.042(5) -0.002(4) 0.010(4) -0.020(5)
O4 0.078(7) 0.093(8) 0.046(5) 0.004(5) -0.003(5) -0.051(6)
C20 0.053(8) 0.055(8) 0.058(8) -0.010(7) 0.014(6) 0.007(6)
O20 0.086(8) 0.043(5) 0.085(8) 0.019(5) 0.011(6) 0.005(5)
C30 0.023(5) 0.055(6) 0.068(9) 0.009(7) 0.004(5) 0.006(5)
O30 0.063(6) 0.088(7) 0.045(5) -0.009(5) 0.023(4) 0.016(6)
C40 0.052(6) 0.058(6) 0.048(6) 0.003(11) 0.014(5) 0.007(12)
O40 0.041(5) 0.106(7) 0.088(7) -0.001(11) 0.010(4) 0.000(10)
C1 0.050(8) 0.059(8) 0.101(13) 0.002(8) 0.019(8) -0.010(7)
C2 0.047(7) 0.053(7) 0.039(6) -0.001(5) 0.014(5) -0.009(6)
C3 0.070(9) 0.046(7) 0.043(7) 0.002(6) 0.008(6) -0.001(6)
C4 0.096(10) 0.055(7) 0.077(9) -0.009(15) 0.005(8) 0.007(15)
C5 0.049(7) 0.053(7) 0.036(6) -0.001(5) 0.008(5) 0.002(6)
C6 0.042(6) 0.058(7) 0.030(5) -0.003(5) 0.008(5) -0.001(5)
C7 0.042(7) 0.075(9) 0.056(8) 0.003(7) 0.011(6) 0.015(7)
C8 0.039(7) 0.103(13) 0.052(8) -0.021(8) 0.002(6) 0.006(8)
C9 0.055(6) 0.050(10) 0.037(5) -0.008(7) 0.015(5) 0.009(8)
C10 0.030(6) 0.070(9) 0.029(5) 0.003(5) 0.008(4) 0.001(5)
C11 0.043(7) 0.066(8) 0.046(7) -0.007(6) 0.016(6) -0.019(6)
C12 0.062(10) 0.103(15) 0.051(9) 0.011(9) 0.015(8) -0.034(10)
C13 0.048(7) 0.056(8) 0.050(9) 0.005(7) 0.015(6) -0.015(6)
C14 0.047(7) 0.064(9) 0.059(8) -0.003(7) 0.019(6) -0.020(6)
C15 0.088(12) 0.074(10) 0.081(12) -0.010(9) 0.030(10) -0.028(9)

loop_
_atom_site_label
_atom_site_type_symbol
_atom_site_fract_x
_atom_site_fract_y
_atom_site_fract_z
_atom_site_U_iso_or_equiv
_atom_site_thermal_displace_type
_atom_site_occupancy
_atom_site_calc_flag
_atom_site_refinement_flags
Re1 Re 0.13039(4) 0.00052(3) 0.21766(3) 0.03770(14) Uani 1 d .
Br1 Br 0.1102(2) 0.0709(2) 0.44072(14) 0.0707(4) Uani 1 d .
N1 N 0.3808(11) -0.0290(8) 0.3176(9) 0.041(3) Uani 1 d .
O1 O 0.1442(10) -0.1806(7) 0.3000(8) 0.045(2) Uani 1 d .
O2 O 0.3115(11) -0.3329(8) 0.3656(10) 0.057(2) Uani 1 d .
O3 O 0.4398(10) 0.1554(9) 0.1188(8) 0.054(2) Uani 1 d .
O4 O 0.5840(13) 0.2423(11) 0.3001(10) 0.076(4) Uani 1 d .
C20 C 0.1217(16) 0.1594(13) 0.1514(14) 0.055(3) Uani 1 d .
O20 O 0.1064(14) 0.2507(9) 0.1022(12) 0.074(3) Uani 1 d .
C30 C 0.1550(12) -0.0530(12) 0.0609(14) 0.050(3) Uani 1 d .
O30 O 0.1661(11) -0.0794(11) -0.0413(9) 0.064(3) Uani 1 d .
C40 C -0.0826(13) 0.0030(23) 0.1417(11) 0.052(2) Uani 1 d .
O40 O -0.2110(10) 0.0052(19) 0.0963(10) 0.080(3) Uani 1 d .
C1 C -0.0893(17) -0.2921(15) 0.2217(19) 0.070(4) Uani 1 d .
H1A H -0.1365(17) -0.2292(15) 0.1659(19) 0.080 Uiso 1 d R
H1B H -0.1305(17) -0.3667(15) 0.1864(19) 0.080 Uiso 1 d R
H1C H -0.1077(17) -0.2814(15) 0.3029(19) 0.080 Uiso 1 d R
C2 C 0.0746(15) -0.2904(12) 0.2353(12) 0.046(3) Uani 1 d .
H2A H 0.0929(15) -0.2955(12) 0.1535(12) 0.080 Uiso 1 d R
C3 C 0.1654(18) -0.3869(11) 0.3224(13) 0.054(3) Uani 1 d .
H3A H 0.1244(18) -0.4001(11) 0.3927(13) 0.080 Uiso 1 d R
C4 C 0.1766(19) -0.5031(24) 0.2576(15) 0.080(4) Uani 1 d .
H4A H 0.2344(19) -0.5583(24) 0.3184(15) 0.080 Uiso 1 d R
H4B H 0.0775(19) -0.5347(24) 0.2208(15) 0.080 Uiso 1 d R
H4C H 0.2256(19) -0.4900(24) 0.1923(15) 0.080 Uiso 1 d R
C5 C 0.2872(15) -0.2131(12) 0.3913(12) 0.047(3) Uani 1 d .
H5A H 0.2787(15) -0.2057(12) 0.4762(12) 0.080 Uiso 1 d R
C6 C 0.4123(14) -0.1370(12) 0.3754(11) 0.044(3) Uani 1 d .
C7 C 0.5608(15) -0.1781(15) 0.4223(14) 0.058(3) Uani 1 d .
H7A H 0.5818(15) -0.2539(15) 0.4629(14) 0.080 Uiso 1 d R
C8 C 0.6760(16) -0.1057(17) 0.4097(14) 0.067(4) Uani 1 d .
H8A H 0.7786(16) -0.1325(17) 0.4374(14) 0.080 Uiso 1 d R
C9 C 0.6429(14) 0.0127(21) 0.3552(10) 0.047(4) Uani 1 d .
H9A H 0.7214(14) 0.0667(21) 0.3501(10) 0.080 Uiso 1 d R
C10 C 0.4950(13) 0.0416(11) 0.3104(10) 0.043(3) Uani 1 d .
C11 C 0.4622(15) 0.1638(13) 0.2525(12) 0.051(3) Uani 1 d .
H11A H 0.3727(15) 0.1947(13) 0.2692(12) 0.080 Uiso 1 d R
C12 C 0.5072(20) 0.2688(19) -0.0429(16) 0.072(5) Uani 1 d .
H12A H 0.4208(20) 0.2426(19) -0.1083(16) 0.080 Uiso 1 d R
H12B H 0.5363(20) 0.3462(19) -0.0637(16) 0.080 Uiso 1 d R
H12C H 0.5891(20) 0.2146(19) -0.0363(16) 0.080 Uiso 1 d R
C13 C 0.4733(17) 0.2730(14) 0.0812(14) 0.051(4) Uani 1 d .
H13A H 0.3876(17) 0.3235(14) 0.0738(14) 0.080 Uiso 1 d R
C14 C 0.6039(16) 0.3131(14) 0.1922(14) 0.056(3) Uani 1 d .
H14A H 0.6973(16) 0.2909(14) 0.1761(14) 0.080 Uiso 1 d R
C15 C 0.6067(21) 0.4427(17) 0.2225(17) 0.079(5) Uani 1 d .
H15A H 0.6928(21) 0.4596(17) 0.2927(17) 0.080 Uiso 1 d R
H15B H 0.6133(21) 0.4875(17) 0.1499(17) 0.080 Uiso 1 d R
H15C H 0.5164(21) 0.4641(17) 0.2444(17) 0.080 Uiso 1 d R

loop_
_atom_type_symbol
_atom_type_description
_atom_type_scat_dispersion_real
_atom_type_scat_dispersion_imag
_atom_type_scat_source
C C 0.0033 0.0016 'International Tables Vol C Tables 4.2.6.8 and 6.1.1.4'
H H 0.0000 0.0000 'International Tables Vol C Tables 4.2.6.8 and 6.1.1.4'
N N 0.0061 0.0033 'International Tables Vol C Tables 4.2.6.8 and 6.1.1.4'
O O 0.0106 0.0060 'International Tables Vol C Tables 4.2.6.8 and 6.1.1.4'
Br Br -0.2901 2.4595 'International Tables Vol C Tables 4.2.6.8 and 6.1.1.4'
Re Re -1.0185 7.2310 'International Tables Vol C Tables 4.2.6.8 and 6.1.1.4'

loop_
_geom_angle_atom_site_label_1
_geom_angle_atom_site_label_2
_geom_angle_atom_site_label_3
_geom_angle
C30 Re1 C40 88.6(5)
C30 Re1 C20 87.6(6)
C40 Re1 C20 83.8(9)
C30 Re1 O1 93.9(5)
C40 Re1 O1 97.3(8)
C20 Re1 O1 178.2(5)
C30 Re1 N1 91.7(4)
C40 Re1 N1 171.9(8)
C20 Re1 N1 104.3(5)
O1 Re1 N1 74.6(3)
C30 Re1 Br1 177.1(3)
C40 Re1 Br1 94.2(4)
C20 Re1 Br1 93.6(4)
O1 Re1 Br1 84.9(2)
N1 Re1 Br1 85.4(2)
C10 N1 C6 119.2(10)
C10 N1 Re1 126.1(7)
C6 N1 Re1 114.1(8)
C5 O1 C2 107.8(9)
C5 O1 Re1 116.6(7)
C2 O1 Re1 127.3(7)
C5 O2 C3 106.6(10)
C11 O3 C13 104.5(10)
C11 O4 C14 107.8(10)
O20 C20 Re1 173.7(13)
O30 C30 Re1 175.4(12)
O40 C40 Re1 179.5(20)
C1 C2 O1 110.8(12)
C1 C2 C3 114.9(12)
O1 C2 C3 101.9(9)
O2 C3 C4 110.2(13)
O2 C3 C2 101.8(10)
C4 C3 C2 114.9(12)
O2 C5 O1 105.5(9)
O2 C5 C6 111.0(11)
O1 C5 C6 110.8(10)
N1 C6 C7 121.7(12)
N1 C6 C5 119.8(11)
C7 C6 C5 118.5(12)
C8 C7 C6 118.0(14)
C7 C8 C9 120.3(13)
C10 C9 C8 116.3(16)
N1 C10 C9 124.3(14)
N1 C10 C11 119.8(10)
C9 C10 C11 115.8(14)
O4 C11 O3 107.2(10)
O4 C11 C10 111.7(11)
O3 C11 C10 109.0(11)
O3 C13 C12 110.4(14)
O3 C13 C14 103.2(11)
C12 C13 C14 114.9(11)
O4 C14 C15 110.4(13)
O4 C14 C13 103.4(10)
C15 C14 C13 115.4(14)

loop_
_geom_bond_atom_site_label_1
_geom_bond_atom_site_label_2
_geom_bond_distance
Re1 C30 1.90(2)
Re1 C40 1.912(11)
Re1 C20 1.93(2)
Re1 O1 2.225(8)
Re1 N1 2.292(10)
Re1 Br1 2.629(2)
N1 C10 1.342(15)
N1 C6 1.37(2)
O1 C5 1.467(14)
O1 C2 1.485(15)
O2 C5 1.41(2)
O2 C3 1.44(2)
O3 C11 1.43(2)
O3 C13 1.45(2)
O4 C11 1.41(2)
O4 C14 1.48(2)
C20 O20 1.15(2)
C30 O30 1.19(2)
C40 O40 1.152(14)
C1 C2 1.48(2)
C2 C3 1.54(2)
C3 C4 1.51(3)
C5 C6 1.49(2)
C6 C7 1.40(2)
C7 C8 1.38(2)
C8 C9 1.46(3)
C9 C10 1.36(2)
C10 C11 1.52(2)
C12 C13 1.48(2)
C13 C14 1.53(2)
C14 C15 1.50(2)
